data_7018267
loop_
_publ_author_name
'Gennari, Marcello'
'P\'ecaut, Jacques'
'Collomb, Marie-No\"elle'
'Duboc, Carole'

_publ_section_title
;
 A copper thiolate centre for electron transfer: mononuclear vs. dinuclear
 complexes.
;
_journal_issue 11
_journal_name_full 'Dalton transactions (Cambridge, England : 2003)'
_journal_page_first 3130
_journal_page_last 3133
_journal_paper_doi 10.1039/c2dt12355j
_journal_volume 41
_journal_year 2012
_chemical_formula_sum 'C86 H80 Cu2 K2 N4 O2.5 S4'
_chemical_formula_weight 1543.06
_chemical_name_systematic
;
?
;
_space_group_IT_number 14
_symmetry_cell_setting monoclinic
_symmetry_space_group_name_Hall '-P 2ybc'
_symmetry_space_group_name_H-M 'P 1 21/c 1'
_atom_sites_solution_hydrogens geom
_atom_sites_solution_primary direct
_atom_sites_solution_secondary difmap
_audit_creation_method SHELXL-97
_cell_angle_alpha 90.00
_cell_angle_beta 91.330(3)
_cell_angle_gamma 90.00
_cell_formula_units_Z 4
_cell_length_a 15.7411(4)
_cell_length_b 14.8294(4)
_cell_length_c 32.7134(13)
_cell_measurement_reflns_used 6206
_cell_measurement_temperature 150(2)
_cell_measurement_theta_max 28.9223
_cell_measurement_theta_min 3.3923
_cell_volume 7634.3(4)
_computing_cell_refinement
;
CrysAlisPro, Oxford Diffraction Ltd.,
Version 1.171.33.52 (release 06-11-2009 CrysAlis171 .NET)
(compiled Nov 6 2009,16:24:50)
;
_computing_data_collection
;
CrysAlisPro, Oxford Diffraction Ltd.,
Version 1.171.33.52 (release 06-11-2009 CrysAlis171 .NET)
(compiled Nov 6 2009,16:24:50)
;
_computing_data_reduction
;
CrysAlisPro, Oxford Diffraction Ltd.,
Version 1.171.33.52 (release 06-11-2009 CrysAlis171 .NET)
(compiled Nov 6 2009,16:24:50)
;
_computing_structure_refinement 'SHELXL-97 (Sheldrick, 1997)'
_computing_structure_solution 'SHELXS-97 (Sheldrick, 1990)'
_diffrn_ambient_temperature 150(2)
_diffrn_detector_area_resol_mean 15.9653
_diffrn_measured_fraction_theta_full 0.987
_diffrn_measured_fraction_theta_max 0.987
_diffrn_measurement_details
;
1 omega -13.00 87.00 1.0000 20.0000
omega____ theta____ kappa____ phi______ frames
- 17.1550 77.0000 -30.0000 100

2 omega -13.00 87.00 1.0000 20.0000
omega____ theta____ kappa____ phi______ frames
- 17.1550 77.0000 90.0000 100

;
_diffrn_measurement_device_type 'Xcalibur, Sapphire3'
_diffrn_measurement_method '\w scans'
_diffrn_radiation_monochromator graphite
_diffrn_radiation_source 'fine-focus sealed tube'
_diffrn_radiation_type MoK\a
_diffrn_radiation_wavelength 0.71073
_diffrn_reflns_av_R_equivalents 0.0537
_diffrn_reflns_av_sigmaI/netI 0.2210
_diffrn_reflns_limit_h_max 19
_diffrn_reflns_limit_h_min -13
_diffrn_reflns_limit_k_max 18
_diffrn_reflns_limit_k_min -11
_diffrn_reflns_limit_l_max 36
_diffrn_reflns_limit_l_min -40
_diffrn_reflns_number 29519
_diffrn_reflns_theta_full 26.30
_diffrn_reflns_theta_max 26.37
_diffrn_reflns_theta_min 3.40
_exptl_absorpt_coefficient_mu 0.827
_exptl_absorpt_correction_T_max 0.8770
_exptl_absorpt_correction_T_min 0.7697
_exptl_absorpt_correction_type multi-scan
_exptl_absorpt_process_details
;
CrysAlisPro, Oxford Diffraction Ltd.,
Version 1.171.33.52 (release 06-11-2009 CrysAlis171 .NET)
(compiled Nov 6 2009,16:24:50)
Empirical absorption correction using spherical harmonics,
implemented in SCALE3 ABSPACK scaling algorithm.
;
_exptl_crystal_colour black
_exptl_crystal_density_diffrn 1.343
_exptl_crystal_density_method 'not measured'
_exptl_crystal_description bloc
_exptl_crystal_F_000 3216
_exptl_crystal_size_max 0.33
_exptl_crystal_size_mid 0.30
_exptl_crystal_size_min 0.16
_refine_diff_density_max 1.022
_refine_diff_density_min -0.370
_refine_diff_density_rms 0.083
_refine_ls_extinction_method none
_refine_ls_goodness_of_fit_ref 0.950
_refine_ls_hydrogen_treatment constr
_refine_ls_matrix_type full
_refine_ls_number_parameters 928
_refine_ls_number_reflns 15396
_refine_ls_number_restraints 55
_refine_ls_restrained_S_all 0.958
_refine_ls_R_factor_all 0.1498
_refine_ls_R_factor_gt 0.0635
_refine_ls_shift/su_max 0.037
_refine_ls_shift/su_mean 0.001
_refine_ls_structure_factor_coef Fsqd
_refine_ls_weighting_details 'calc w=1/[\s^2^(Fo^2^)+(0.0586P)^2^+0.0000P] where P=(Fo^2^+2Fc^2^)/3'
_refine_ls_weighting_scheme calc
_refine_ls_wR_factor_gt 0.1499
_refine_ls_wR_factor_ref 0.1607
_reflns_number_gt 6479
_reflns_number_total 15396
_reflns_threshold_expression >2sigma(I)
_cod_data_source_file c2dt12355j.txt
_cod_data_source_block mg190
_cod_original_cell_volume 7634.2(4)
_cod_original_formula_sum 'C86 H80 Cu2 K2 N4 O2.50 S4'
_cod_database_code 7018267

loop_
_symmetry_equiv_pos_as_xyz
'x, y, z'
'-x, y+1/2, -z+1/2'
'-x, -y, -z'
'x, -y-1/2, z-1/2'

loop_
_atom_site_label
_atom_site_type_symbol
_atom_site_fract_x
_atom_site_fract_y
_atom_site_fract_z
_atom_site_U_iso_or_equiv
_atom_site_adp_type
_atom_site_occupancy
_atom_site_symmetry_multiplicity
_atom_site_calc_flag
_atom_site_refinement_flags
Cu1 Cu 0.61146(4) 0.20452(5) 0.37497(2) 0.0268(2) Uani 1 1 d .
Cu2 Cu 0.84378(4) 0.00864(5) 0.30085(2) 0.0250(2) Uani 1 1 d .
K1 K 0.70353(8) 0.03577(10) 0.43983(4) 0.0340(4) Uani 1 1 d .
K2 K 0.93026(8) 0.16996(9) 0.36589(5) 0.0353(4) Uani 1 1 d .
S1 S 0.74899(9) 0.21945(10) 0.39881(5) 0.0279(4) Uani 1 1 d .
S2 S 0.53273(9) 0.08545(11) 0.39389(5) 0.0268(4) Uani 1 1 d .
N1 N 0.6013(3) 0.3431(3) 0.37145(17) 0.0290(13) Uani 1 1 d .
N2 N 0.5724(3) 0.2197(3) 0.31636(14) 0.0241(12) Uani 1 1 d .
C1 C 0.6368(3) 0.3972(4) 0.4001(2) 0.0303(16) Uani 1 1 d .
C2 C 0.6569(4) 0.4861(5) 0.3914(2) 0.0401(18) Uani 1 1 d .
H2 H 0.6822 0.5235 0.4119 0.048 Uiso 1 1 calc R
C3 C 0.6400(4) 0.5198(5) 0.3529(3) 0.045(2) Uani 1 1 d .
H3 H 0.6519 0.5812 0.3469 0.055 Uiso 1 1 calc R
C4 C 0.6051(4) 0.4634(5) 0.3225(2) 0.045(2) Uani 1 1 d .
H4 H 0.5939 0.4854 0.2957 0.054 Uiso 1 1 calc R
C5 C 0.5871(3) 0.3740(4) 0.3327(2) 0.0317(17) Uani 1 1 d .
C6 C 0.5569(3) 0.3053(4) 0.3040(2) 0.0291(16) Uani 1 1 d .
C7 C 0.5163(4) 0.3241(5) 0.2669(2) 0.0379(19) Uani 1 1 d .
H7 H 0.5065 0.3847 0.2587 0.046 Uiso 1 1 calc R
C8 C 0.4901(4) 0.2528(6) 0.2420(2) 0.047(2) Uani 1 1 d .
H8 H 0.4636 0.2642 0.2161 0.056 Uiso 1 1 calc R
C9 C 0.5031(3) 0.1646(5) 0.2553(2) 0.0365(18) Uani 1 1 d .
H9 H 0.4843 0.1153 0.2389 0.044 Uiso 1 1 calc R
C10 C 0.5441(3) 0.1495(4) 0.29297(19) 0.0258(16) Uani 1 1 d .
C11 C 0.7413(3) 0.2988(4) 0.4419(2) 0.0306(17) Uani 1 1 d .
C12 C 0.6562(3) 0.3520(4) 0.44003(19) 0.0304(16) Uani 1 1 d .
H12A H 0.6093 0.3099 0.4460 0.037 Uiso 1 1 calc R
H12B H 0.6577 0.3984 0.4618 0.037 Uiso 1 1 calc R
C13 C 0.8546(4) 0.3917(5) 0.4068(2) 0.049(2) Uani 1 1 d .
H13 H 0.8409 0.3613 0.3819 0.059 Uiso 1 1 calc R
C14 C 0.9153(5) 0.4591(6) 0.4071(3) 0.073(3) Uani 1 1 d .
H14 H 0.9415 0.4756 0.3823 0.087 Uiso 1 1 calc R
C15 C 0.9385(5) 0.5030(6) 0.4430(3) 0.088(3) Uani 1 1 d .
H15 H 0.9816 0.5479 0.4431 0.105 Uiso 1 1 calc R
C16 C 0.8975(5) 0.4802(6) 0.4791(3) 0.085(3) Uani 1 1 d .
H16 H 0.9123 0.5103 0.5039 0.102 Uiso 1 1 calc R
C17 C 0.8350(4) 0.4135(5) 0.4788(2) 0.053(2) Uani 1 1 d .
H17 H 0.8067 0.3985 0.5033 0.064 Uiso 1 1 calc R
C18 C 0.8138(4) 0.3680(4) 0.4417(2) 0.0351(18) Uani 1 1 d .
C19 C 0.7464(4) 0.2384(4) 0.4800(2) 0.0279(16) Uani 1 1 d .
C20 C 0.6776(4) 0.2181(5) 0.5038(2) 0.0386(18) Uani 1 1 d .
H20 H 0.6253 0.2485 0.4989 0.046 Uiso 1 1 calc R
C21 C 0.6834(4) 0.1544(5) 0.5346(2) 0.047(2) Uani 1 1 d .
H21 H 0.6347 0.1406 0.5500 0.056 Uiso 1 1 calc R
C22 C 0.7585(4) 0.1110(5) 0.5433(2) 0.047(2) Uani 1 1 d .
H22 H 0.7617 0.0666 0.5643 0.056 Uiso 1 1 calc R
C23 C 0.8290(4) 0.1322(5) 0.5215(2) 0.043(2) Uani 1 1 d .
H23 H 0.8818 0.1037 0.5278 0.052 Uiso 1 1 calc R
C24 C 0.8235(4) 0.1959(5) 0.4898(2) 0.0373(18) Uani 1 1 d .
H24 H 0.8727 0.2104 0.4748 0.045 Uiso 1 1 calc R
C31 C 0.5025(3) 0.0276(4) 0.34532(18) 0.0216(15) Uani 1 1 d .
C32 C 0.5604(3) 0.0569(4) 0.30950(18) 0.0257(15) Uani 1 1 d .
H32A H 0.6204 0.0535 0.3191 0.031 Uiso 1 1 calc R
H32B H 0.5529 0.0131 0.2869 0.031 Uiso 1 1 calc R
C33 C 0.4106(3) 0.0486(4) 0.33166(18) 0.0223(15) Uani 1 1 d .
C34 C 0.3695(3) -0.0083(4) 0.30348(19) 0.0328(16) Uani 1 1 d .
H34 H 0.3981 -0.0598 0.2934 0.039 Uiso 1 1 calc R
C35 C 0.2863(4) 0.0105(5) 0.2900(2) 0.0381(18) Uani 1 1 d .
H35 H 0.2590 -0.0282 0.2707 0.046 Uiso 1 1 calc R
C36 C 0.2434(4) 0.0844(5) 0.3046(2) 0.0381(18) Uani 1 1 d .
H36 H 0.1864 0.0958 0.2959 0.046 Uiso 1 1 calc R
C37 C 0.2839(4) 0.1417(4) 0.3318(2) 0.0356(17) Uani 1 1 d .
H37 H 0.2554 0.1936 0.3416 0.043 Uiso 1 1 calc R
C38 C 0.3671(3) 0.1231(4) 0.34498(18) 0.0279(16) Uani 1 1 d .
H38 H 0.3945 0.1632 0.3637 0.034 Uiso 1 1 calc R
C39 C 0.5159(3) -0.0716(4) 0.35455(17) 0.0217(14) Uani 1 1 d .
C40 C 0.4510(4) -0.1237(4) 0.37032(19) 0.0322(17) Uani 1 1 d .
H40 H 0.3969 -0.0969 0.3742 0.039 Uiso 1 1 calc R
C41 C 0.4630(4) -0.2133(4) 0.3805(2) 0.0386(18) Uani 1 1 d .
H41 H 0.4170 -0.2471 0.3909 0.046 Uiso 1 1 calc R
C42 C 0.5409(4) -0.2545(5) 0.3758(2) 0.0396(18) Uani 1 1 d .
H42 H 0.5487 -0.3162 0.3828 0.047 Uiso 1 1 calc R
C43 C 0.6068(4) -0.2048(5) 0.3608(2) 0.0372(18) Uani 1 1 d .
H43 H 0.6610 -0.2318 0.3577 0.045 Uiso 1 1 calc R
C44 C 0.5941(4) -0.1154(4) 0.35013(18) 0.0293(16) Uani 1 1 d .
H44 H 0.6403 -0.0824 0.3394 0.035 Uiso 1 1 calc R
S51 S 0.82844(9) -0.01265(10) 0.36984(5) 0.0253(4) Uani 1 1 d .
S52 S 0.91665(9) 0.12189(11) 0.27177(5) 0.0282(4) Uani 1 1 d .
N51 N 0.8396(3) -0.1297(3) 0.29307(14) 0.0228(12) Uani 1 1 d .
N52 N 0.7475(2) -0.0025(3) 0.25894(14) 0.0202(11) Uani 1 1 d .
C51 C 0.8779(3) -0.1862(4) 0.31977(19) 0.0258(15) Uani 1 1 d .
C52 C 0.8545(4) -0.2763(4) 0.3224(2) 0.0319(17) Uani 1 1 d .
H52 H 0.8826 -0.3157 0.3412 0.038 Uiso 1 1 calc R
C53 C 0.7888(4) -0.3075(4) 0.2969(2) 0.0345(17) Uani 1 1 d .
H53 H 0.7730 -0.3693 0.2972 0.041 Uiso 1 1 calc R
C54 C 0.7467(4) -0.2477(4) 0.2710(2) 0.0312(16) Uani 1 1 d .
H54 H 0.7003 -0.2675 0.2543 0.037 Uiso 1 1 calc R
C55 C 0.7729(3) -0.1594(4) 0.26996(18) 0.0239(15) Uani 1 1 d .
C56 C 0.7307(3) -0.0877(4) 0.24546(19) 0.0256(15) Uani 1 1 d .
C57 C 0.6794(3) -0.1033(4) 0.21102(19) 0.0309(16) Uani 1 1 d .
H57 H 0.6667 -0.1630 0.2022 0.037 Uiso 1 1 calc R
C58 C 0.6474(4) -0.0294(5) 0.1899(2) 0.0377(18) Uani 1 1 d .
H58 H 0.6113 -0.0380 0.1665 0.045 Uiso 1 1 calc R
C59 C 0.6679(3) 0.0567(4) 0.20260(19) 0.0303(16) Uani 1 1 d .
H59 H 0.6478 0.1076 0.1876 0.036 Uiso 1 1 calc R
C60 C 0.7185(3) 0.0679(4) 0.23766(19) 0.0260(15) Uani 1 1 d .
C61 C 0.9155(3) -0.0920(4) 0.38401(18) 0.0240(15) Uani 1 1 d .
C62 C 0.9477(3) -0.1429(4) 0.34560(18) 0.0250(15) Uani 1 1 d .
H62A H 0.9790 -0.0998 0.3284 0.030 Uiso 1 1 calc R
H62B H 0.9883 -0.1902 0.3547 0.030 Uiso 1 1 calc R
C63 C 0.9852(4) -0.0315(4) 0.4023(2) 0.0274(16) Uani 1 1 d .
C64 C 1.0615(4) -0.0105(4) 0.38342(19) 0.0323(16) Uani 1 1 d .
H64 H 1.0751 -0.0397 0.3586 0.039 Uiso 1 1 calc R
C65 C 1.1178(4) 0.0519(5) 0.4001(2) 0.0391(18) Uani 1 1 d .
H65 H 1.1689 0.0656 0.3866 0.047 Uiso 1 1 calc R
C66 C 1.0996(4) 0.0943(5) 0.4366(2) 0.046(2) Uani 1 1 d .
H66 H 1.1381 0.1376 0.4477 0.055 Uiso 1 1 calc R
C67 C 1.0255(4) 0.0742(4) 0.4570(2) 0.0375(18) Uani 1 1 d .
H67 H 1.0132 0.1028 0.4821 0.045 Uiso 1 1 calc R
C68 C 0.9694(4) 0.0112(4) 0.4397(2) 0.0322(17) Uani 1 1 d .
H68 H 0.9190 -0.0033 0.4537 0.039 Uiso 1 1 calc R
C69 C 0.8871(4) -0.1611(4) 0.41544(19) 0.0310(16) Uani 1 1 d .
C70 C 0.8029(4) -0.1840(4) 0.4216(2) 0.0413(19) Uani 1 1 d .
H70 H 0.7602 -0.1544 0.4057 0.050 Uiso 1 1 calc R
C71 C 0.7785(5) -0.2464(6) 0.4493(3) 0.068(3) Uani 1 1 d .
H71 H 0.7203 -0.2620 0.4517 0.082 Uiso 1 1 calc R
C72 C 0.8402(6) -0.2867(6) 0.4739(3) 0.077(3) Uani 1 1 d .
H72 H 0.8239 -0.3278 0.4946 0.093 Uiso 1 1 calc R
C73 C 0.9264(5) -0.2675(5) 0.4686(2) 0.057(2) Uani 1 1 d .
H73 H 0.9688 -0.2966 0.4850 0.068 Uiso 1 1 calc R
C74 C 0.9484(4) -0.2062(4) 0.4396(2) 0.0383(18) Uani 1 1 d .
H74 H 1.0069 -0.1937 0.4357 0.046 Uiso 1 1 calc R
C81 C 0.8348(3) 0.1916(4) 0.24396(19) 0.0222(15) Uani 1 1 d .
C82 C 0.7432(3) 0.1602(4) 0.25458(19) 0.0262(16) Uani 1 1 d .
H82A H 0.7384 0.1588 0.2847 0.031 Uiso 1 1 calc R
H82B H 0.7020 0.2053 0.2438 0.031 Uiso 1 1 calc R
C83 C 0.8512(3) 0.2874(4) 0.25892(19) 0.0241(15) Uani 1 1 d .
C84 C 0.8052(3) 0.3304(4) 0.28955(19) 0.0291(16) Uani 1 1 d .
H84 H 0.7597 0.2993 0.3019 0.035 Uiso 1 1 calc R
C85 C 0.8248(4) 0.4181(4) 0.3022(2) 0.0345(18) Uani 1 1 d .
H85 H 0.7930 0.4461 0.3230 0.041 Uiso 1 1 calc R
C86 C 0.8908(4) 0.4638(4) 0.2844(2) 0.0343(18) Uani 1 1 d .
H86 H 0.9041 0.5236 0.2927 0.041 Uiso 1 1 calc R
C87 C 0.9377(4) 0.4227(4) 0.2543(2) 0.0340(17) Uani 1 1 d .
H87 H 0.9833 0.4540 0.2421 0.041 Uiso 1 1 calc R
C88 C 0.9178(3) 0.3360(4) 0.24208(19) 0.0290(16) Uani 1 1 d .
H88 H 0.9505 0.3085 0.2215 0.035 Uiso 1 1 calc R
C89 C 0.8431(3) 0.1887(4) 0.19772(19) 0.0221(14) Uani 1 1 d .
C90 C 0.7918(4) 0.2457(4) 0.1737(2) 0.0368(18) Uani 1 1 d .
H90 H 0.7532 0.2846 0.1869 0.044 Uiso 1 1 calc R
C91 C 0.7951(4) 0.2475(5) 0.1328(2) 0.049(2) Uani 1 1 d .
H91 H 0.7581 0.2862 0.1176 0.058 Uiso 1 1 calc R
C92 C 0.8523(4) 0.1929(5) 0.1123(2) 0.048(2) Uani 1 1 d .
H92 H 0.8552 0.1943 0.0834 0.057 Uiso 1 1 calc R
C93 C 0.9053(4) 0.1361(5) 0.1356(2) 0.047(2) Uani 1 1 d .
H93 H 0.9452 0.0985 0.1224 0.057 Uiso 1 1 calc R
C94 C 0.8999(4) 0.1347(4) 0.1778(2) 0.0337(17) Uani 1 1 d .
H94 H 0.9360 0.0957 0.1932 0.040 Uiso 1 1 calc R
O1 O 0.6308(3) -0.0703(4) 0.49370(16) 0.0614(16) Uani 1 1 d .
C101 C 0.5552(5) -0.1197(6) 0.4849(3) 0.076(3) Uani 1 1 d .
H10A H 0.5496 -0.1310 0.4552 0.091 Uiso 1 1 calc R
H10B H 0.5051 -0.0846 0.4935 0.091 Uiso 1 1 calc R
C102 C 0.5588(5) -0.2038(7) 0.5066(3) 0.092(3) Uani 1 1 d .
H10C H 0.5678 -0.2545 0.4875 0.111 Uiso 1 1 calc R
H10D H 0.5054 -0.2143 0.5213 0.111 Uiso 1 1 calc R
C103 C 0.6320(6) -0.1956(6) 0.5362(3) 0.074(3) Uani 1 1 d .
H10E H 0.6147 -0.2107 0.5643 0.089 Uiso 1 1 calc R
H10F H 0.6792 -0.2358 0.5284 0.089 Uiso 1 1 calc R
C104 C 0.6569(5) -0.0998(6) 0.5331(2) 0.062(2) Uani 1 1 d .
H10G H 0.6288 -0.0637 0.5544 0.074 Uiso 1 1 calc R
H10H H 0.7192 -0.0933 0.5368 0.074 Uiso 1 1 calc R
O2 O 1.0750(3) 0.2634(4) 0.36151(19) 0.0768(19) Uani 1 1 d .
C105 C 1.0877(5) 0.3005(5) 0.3209(3) 0.060(2) Uani 1 1 d .
H10I H 1.0371 0.2908 0.3030 0.072 Uiso 1 1 calc R
H10J H 1.1378 0.2730 0.3081 0.072 Uiso 1 1 calc R
C106 C 1.1017(4) 0.3982(5) 0.3289(2) 0.059(2) Uani 1 1 d .
H10K H 1.0474 0.4305 0.3326 0.071 Uiso 1 1 calc R
H10L H 1.1334 0.4272 0.3066 0.071 Uiso 1 1 calc R
C107 C 1.1551(5) 0.3950(5) 0.3691(3) 0.064(2) Uani 1 1 d .
H10M H 1.2159 0.3851 0.3635 0.077 Uiso 1 1 calc R
H10N H 1.1491 0.4517 0.3847 0.077 Uiso 1 1 calc R
C108 C 1.1195(5) 0.3175(6) 0.3918(3) 0.076(3) Uani 1 1 d .
H10O H 1.1655 0.2823 0.4053 0.092 Uiso 1 1 calc R
H10P H 1.0800 0.3388 0.4128 0.092 Uiso 1 1 calc R
O3 O 0.3416(7) 0.5639(7) 0.4253(4) 0.093(3) Uani 0.50 1 d PDU
C111 C 0.3001(7) 0.5051(11) 0.4509(5) 0.089(4) Uani 0.50 1 d PDU
H11A H 0.2762 0.5392 0.4739 0.107 Uiso 0.50 1 calc PR
H11B H 0.2525 0.4759 0.4356 0.107 Uiso 0.50 1 calc PR
C112 C 0.3553(9) 0.4398(9) 0.4658(5) 0.091(4) Uani 0.50 1 d PDU
H11C H 0.3297 0.3791 0.4629 0.109 Uiso 0.50 1 calc PR
H11D H 0.3690 0.4506 0.4951 0.109 Uiso 0.50 1 calc PR
C113 C 0.4297(8) 0.4470(9) 0.4421(5) 0.091(4) Uani 0.50 1 d PDU
H11E H 0.4275 0.4046 0.4188 0.109 Uiso 0.50 1 calc PR
H11F H 0.4814 0.4345 0.4590 0.109 Uiso 0.50 1 calc PR
C114 C 0.4284(7) 0.5419(9) 0.4278(5) 0.079(3) Uani 0.50 1 d PDU
H11G H 0.4590 0.5817 0.4475 0.095 Uiso 0.50 1 calc PR
H11H H 0.4549 0.5474 0.4008 0.095 Uiso 0.50 1 calc PR

loop_
_atom_site_aniso_label
_atom_site_aniso_U_11
_atom_site_aniso_U_22
_atom_site_aniso_U_33
_atom_site_aniso_U_23
_atom_site_aniso_U_13
_atom_site_aniso_U_12
Cu1 0.0276(4) 0.0234(5) 0.0293(5) 0.0019(4) -0.0022(3) -0.0002(3)
Cu2 0.0292(4) 0.0197(4) 0.0263(5) 0.0030(4) 0.0013(3) 0.0004(3)
K1 0.0359(8) 0.0363(9) 0.0299(10) 0.0012(7) 0.0051(7) 0.0083(6)
K2 0.0289(7) 0.0299(9) 0.0472(11) -0.0067(8) 0.0038(7) -0.0031(6)
S1 0.0232(8) 0.0267(10) 0.0339(11) -0.0117(8) 0.0013(7) 0.0022(7)
S2 0.0301(8) 0.0285(10) 0.0219(10) -0.0019(8) 0.0010(7) -0.0046(7)
N1 0.025(3) 0.027(3) 0.035(4) 0.002(3) 0.009(3) 0.008(2)
N2 0.021(3) 0.031(3) 0.021(3) 0.006(3) 0.004(2) 0.003(2)
C1 0.028(3) 0.022(4) 0.042(5) -0.006(4) 0.013(3) 0.005(3)
C2 0.049(4) 0.025(4) 0.047(5) -0.003(4) 0.019(4) 0.007(3)
C3 0.041(4) 0.019(4) 0.078(7) 0.004(4) 0.024(4) 0.009(3)
C4 0.035(4) 0.037(5) 0.065(6) 0.020(4) 0.024(4) 0.019(3)
C5 0.021(3) 0.027(4) 0.047(5) 0.010(4) 0.012(3) 0.010(3)
C6 0.018(3) 0.035(4) 0.035(5) 0.017(4) 0.006(3) 0.008(3)
C7 0.028(4) 0.044(5) 0.042(5) 0.021(4) 0.006(3) 0.010(3)
C8 0.028(4) 0.079(6) 0.035(5) 0.021(5) -0.003(3) -0.001(4)
C9 0.027(3) 0.060(5) 0.022(4) 0.008(4) 0.001(3) -0.009(3)
C10 0.019(3) 0.039(4) 0.021(4) 0.007(3) 0.007(3) 0.001(3)
C11 0.022(3) 0.034(4) 0.035(5) -0.016(3) 0.002(3) 0.001(3)
C12 0.037(4) 0.019(4) 0.035(5) -0.007(3) 0.011(3) -0.002(3)
C13 0.055(5) 0.039(5) 0.055(6) -0.021(4) 0.025(4) -0.021(4)
C14 0.091(6) 0.062(6) 0.066(7) -0.031(5) 0.037(5) -0.043(5)
C15 0.093(7) 0.087(8) 0.085(8) -0.039(6) 0.039(6) -0.058(6)
C16 0.085(6) 0.077(7) 0.093(9) -0.056(6) 0.009(6) -0.043(5)
C17 0.053(5) 0.050(5) 0.057(6) -0.022(4) 0.012(4) -0.020(4)
C18 0.033(4) 0.028(4) 0.045(5) -0.021(4) 0.011(3) 0.000(3)
C19 0.026(3) 0.033(4) 0.025(4) -0.016(3) -0.001(3) 0.000(3)
C20 0.036(4) 0.049(5) 0.032(5) 0.001(4) 0.001(3) 0.008(3)
C21 0.043(4) 0.062(6) 0.036(5) 0.005(4) 0.006(4) 0.006(4)
C22 0.054(5) 0.048(5) 0.037(5) -0.002(4) -0.012(4) 0.007(4)
C23 0.035(4) 0.051(5) 0.043(5) -0.015(4) -0.010(4) 0.008(3)
C24 0.032(4) 0.044(5) 0.036(5) -0.010(4) -0.001(3) 0.000(3)
C31 0.022(3) 0.026(4) 0.017(4) -0.003(3) 0.001(3) -0.004(2)
C32 0.023(3) 0.034(4) 0.020(4) -0.003(3) 0.003(3) 0.001(3)
C33 0.023(3) 0.028(4) 0.017(4) 0.004(3) 0.008(3) -0.005(3)
C34 0.028(3) 0.038(4) 0.033(4) -0.007(4) 0.005(3) 0.000(3)
C35 0.034(4) 0.049(5) 0.031(5) 0.004(4) -0.007(3) -0.013(3)
C36 0.029(4) 0.044(5) 0.042(5) 0.015(4) 0.006(3) 0.002(3)
C37 0.035(4) 0.033(4) 0.039(5) 0.006(4) 0.009(3) 0.006(3)
C38 0.030(3) 0.029(4) 0.025(4) 0.000(3) 0.003(3) -0.006(3)
C39 0.024(3) 0.030(4) 0.011(4) -0.003(3) 0.002(3) -0.003(3)
C40 0.032(3) 0.030(4) 0.034(5) -0.007(3) 0.008(3) 0.006(3)
C41 0.039(4) 0.031(4) 0.046(5) 0.003(4) 0.013(3) -0.003(3)
C42 0.055(5) 0.027(4) 0.036(5) 0.000(4) 0.007(4) 0.002(3)
C43 0.034(4) 0.040(5) 0.038(5) -0.007(4) -0.003(3) 0.014(3)
C44 0.032(3) 0.036(4) 0.021(4) -0.002(3) -0.001(3) -0.006(3)
S51 0.0275(8) 0.0243(9) 0.0242(10) 0.0008(8) 0.0052(7) 0.0078(7)
S52 0.0221(8) 0.0252(10) 0.0374(12) 0.0083(8) 0.0023(7) 0.0026(7)
N51 0.029(3) 0.024(3) 0.015(3) -0.002(2) 0.008(2) 0.005(2)
N52 0.022(2) 0.020(3) 0.019(3) 0.004(2) 0.004(2) -0.004(2)
C51 0.027(3) 0.023(4) 0.027(4) -0.004(3) 0.014(3) 0.005(3)
C52 0.043(4) 0.020(4) 0.033(5) 0.003(3) 0.013(3) 0.010(3)
C53 0.039(4) 0.015(4) 0.050(5) -0.008(3) 0.015(3) -0.002(3)
C54 0.030(3) 0.029(4) 0.035(5) -0.010(3) 0.007(3) -0.004(3)
C55 0.027(3) 0.022(4) 0.023(4) -0.005(3) 0.008(3) 0.001(3)
C56 0.025(3) 0.032(4) 0.020(4) -0.002(3) 0.013(3) -0.009(3)
C57 0.030(3) 0.032(4) 0.031(5) -0.003(3) 0.008(3) -0.009(3)
C58 0.032(4) 0.051(5) 0.030(5) 0.008(4) -0.008(3) -0.008(3)
C59 0.023(3) 0.035(4) 0.033(5) -0.001(3) -0.002(3) 0.002(3)
C60 0.017(3) 0.034(4) 0.027(4) 0.008(3) 0.009(3) 0.000(3)
C61 0.030(3) 0.022(4) 0.020(4) 0.002(3) 0.004(3) 0.004(3)
C62 0.026(3) 0.024(4) 0.025(4) 0.001(3) 0.005(3) 0.008(3)
C63 0.029(3) 0.026(4) 0.027(4) 0.006(3) -0.001(3) 0.006(3)
C64 0.035(4) 0.035(4) 0.027(4) 0.005(3) 0.001(3) 0.003(3)
C65 0.031(4) 0.045(5) 0.042(5) 0.006(4) 0.002(3) -0.003(3)
C66 0.035(4) 0.043(5) 0.058(6) 0.009(4) -0.014(4) -0.008(3)
C67 0.048(4) 0.037(5) 0.027(5) 0.000(3) -0.007(4) 0.004(3)
C68 0.031(3) 0.033(4) 0.033(5) 0.006(4) -0.002(3) 0.002(3)
C69 0.034(4) 0.028(4) 0.031(5) 0.003(3) 0.005(3) 0.003(3)
C70 0.043(4) 0.033(5) 0.048(5) 0.019(4) 0.017(4) 0.006(3)
C71 0.054(5) 0.058(6) 0.094(8) 0.028(6) 0.029(5) 0.005(4)
C72 0.088(7) 0.076(7) 0.070(7) 0.045(6) 0.039(6) 0.004(5)
C73 0.091(6) 0.035(5) 0.045(6) 0.022(4) 0.003(5) 0.006(4)
C74 0.047(4) 0.029(4) 0.039(5) 0.009(4) 0.005(3) 0.003(3)
C81 0.021(3) 0.018(4) 0.028(4) 0.007(3) 0.007(3) 0.003(2)
C82 0.022(3) 0.023(4) 0.033(4) 0.008(3) 0.002(3) 0.003(3)
C83 0.024(3) 0.027(4) 0.021(4) 0.007(3) 0.000(3) 0.006(3)
C84 0.024(3) 0.032(4) 0.031(5) 0.003(3) 0.003(3) 0.003(3)
C85 0.025(3) 0.034(4) 0.044(5) -0.010(4) 0.003(3) 0.005(3)
C86 0.036(4) 0.026(4) 0.041(5) -0.006(4) -0.011(3) 0.008(3)
C87 0.038(4) 0.030(4) 0.034(5) 0.004(4) 0.005(3) -0.005(3)
C88 0.031(3) 0.024(4) 0.033(5) -0.003(3) 0.012(3) -0.001(3)
C89 0.023(3) 0.022(4) 0.022(4) 0.001(3) 0.005(3) -0.004(3)
C90 0.043(4) 0.038(5) 0.030(5) 0.007(4) 0.010(3) 0.003(3)
C91 0.056(5) 0.052(5) 0.038(6) 0.015(4) -0.002(4) -0.003(4)
C92 0.062(5) 0.059(6) 0.021(5) -0.001(4) 0.002(4) -0.031(4)
C93 0.058(5) 0.046(5) 0.038(6) -0.016(4) 0.012(4) -0.001(4)
C94 0.039(4) 0.035(4) 0.028(5) -0.002(3) 0.004(3) 0.000(3)
O1 0.049(3) 0.096(5) 0.038(4) 0.020(3) -0.003(3) -0.017(3)
C101 0.068(6) 0.071(7) 0.088(8) 0.005(6) -0.024(5) -0.011(5)
C102 0.060(6) 0.079(8) 0.139(10) 0.002(7) -0.002(6) -0.021(5)
C103 0.097(7) 0.083(8) 0.044(6) 0.006(5) 0.027(5) 0.011(6)
C104 0.053(5) 0.089(7) 0.043(6) 0.011(5) 0.000(4) -0.020(4)
O2 0.071(4) 0.075(4) 0.083(5) 0.039(4) -0.033(3) -0.038(3)
C105 0.062(5) 0.044(5) 0.074(7) 0.014(5) -0.016(5) -0.004(4)
C106 0.046(5) 0.064(6) 0.068(7) 0.010(5) 0.002(4) -0.006(4)
C107 0.060(5) 0.048(6) 0.083(7) -0.003(5) 0.004(5) -0.014(4)
C108 0.075(6) 0.072(7) 0.081(8) 0.022(6) -0.015(5) -0.015(5)
O3 0.109(6) 0.076(7) 0.095(7) 0.020(5) 0.027(6) 0.022(5)
C111 0.075(6) 0.095(8) 0.099(9) 0.001(7) 0.047(6) 0.003(6)
C112 0.108(8) 0.057(8) 0.113(9) 0.023(6) 0.083(7) 0.002(6)
C113 0.092(7) 0.065(7) 0.119(9) 0.036(7) 0.073(6) 0.021(6)
C114 0.082(5) 0.061(6) 0.097(7) 0.027(6) 0.052(6) -0.008(5)

loop_
_atom_type_symbol
_atom_type_description
_atom_type_scat_dispersion_real
_atom_type_scat_dispersion_imag
_atom_type_scat_source
C C 0.0033 0.0016 'International Tables Vol C Tables 4.2.6.8 and 6.1.1.4'
H H 0.0000 0.0000 'International Tables Vol C Tables 4.2.6.8 and 6.1.1.4'
N N 0.0061 0.0033 'International Tables Vol C Tables 4.2.6.8 and 6.1.1.4'
O O 0.0106 0.0060 'International Tables Vol C Tables 4.2.6.8 and 6.1.1.4'
S S 0.1246 0.1234 'International Tables Vol C Tables 4.2.6.8 and 6.1.1.4'
K K 0.2009 0.2494 'International Tables Vol C Tables 4.2.6.8 and 6.1.1.4'
Cu Cu 0.3201 1.2651 'International Tables Vol C Tables 4.2.6.8 and 6.1.1.4'

loop_
_geom_angle_atom_site_label_1
_geom_angle_atom_site_label_2
_geom_angle_atom_site_label_3
_geom_angle
N2 Cu1 N1 79.3(2)
N2 Cu1 S2 101.03(14)
N1 Cu1 S2 138.89(14)
N2 Cu1 S1 125.32(14)
N1 Cu1 S1 89.66(13)
S2 Cu1 S1 120.20(6)
N2 Cu1 K1 139.11(15)
N1 Cu1 K1 139.59(15)
S2 Cu1 K1 60.33(5)
S1 Cu1 K1 59.89(5)
N52 Cu2 N51 79.31(18)
N52 Cu2 S52 98.91(14)
N51 Cu2 S52 134.56(14)
N52 Cu2 S51 124.02(13)
N51 Cu2 S51 88.90(14)
S52 Cu2 S51 125.63(6)
N52 Cu2 K2 138.58(14)
N51 Cu2 K2 140.59(13)
S52 Cu2 K2 63.13(5)
S51 Cu2 K2 62.59(5)
O1 K1 S1 155.74(14)
O1 K1 S51 129.73(14)
S1 K1 S51 74.49(5)
O1 K1 S2 94.56(11)
S1 K1 S2 78.00(5)
S51 K1 S2 104.42(6)
O1 K1 C19 111.09(17)
S1 K1 C19 48.64(12)
S51 K1 C19 111.62(12)
S2 K1 C19 98.06(11)
O1 K1 C24 109.71(17)
S1 K1 C24 58.09(13)
S51 K1 C24 99.15(12)
S2 K1 C24 121.50(12)
C19 K1 C24 23.79(13)
O1 K1 C20 90.16(17)
S1 K1 C20 66.98(13)
S51 K1 C20 135.03(13)
S2 K1 C20 89.70(11)
C19 K1 C20 23.42(14)
C24 K1 C20 40.41(15)
O1 K1 Cu1 129.64(11)
S1 K1 Cu1 39.41(3)
S51 K1 Cu1 88.82(5)
S2 K1 Cu1 38.60(3)
C19 K1 Cu1 71.25(11)
C24 K1 Cu1 90.52(12)
C20 K1 Cu1 76.06(11)
O1 K1 K2 157.40(11)
S1 K1 K2 40.61(4)
S51 K1 K2 40.48(4)
S2 K1 K2 107.51(5)
C19 K1 K2 71.26(12)
C24 K1 K2 62.86(12)
C20 K1 K2 94.63(12)
Cu1 K1 K2 72.87(3)
O2 K2 S51 151.97(14)
O2 K2 S1 132.47(15)
S51 K2 S1 73.82(5)
O2 K2 S52 95.92(15)
S51 K2 S52 79.82(5)
S1 K2 S52 110.05(5)
O2 K2 C63 105.69(16)
S51 K2 C63 48.79(10)
S1 K2 C63 108.43(12)
S52 K2 C63 99.07(12)
O2 K2 C68 104.77(15)
S51 K2 C68 57.51(11)
S1 K2 C68 93.94(12)
S52 K2 C68 122.66(12)
C63 K2 C68 24.01(14)
O2 K2 C64 84.40(16)
S51 K2 C64 68.08(11)
S1 K2 C64 132.16(12)
S52 K2 C64 90.80(12)
C63 K2 C64 23.88(13)
C68 K2 C64 40.94(15)
O2 K2 Cu2 130.48(15)
S51 K2 Cu2 40.33(3)
S1 K2 Cu2 91.42(4)
S52 K2 Cu2 39.52(3)
C63 K2 Cu2 72.20(11)
C68 K2 Cu2 91.16(11)
C64 K2 Cu2 77.86(11)
O2 K2 C105 22.64(15)
S51 K2 C105 149.23(15)
S1 K2 C105 132.03(14)
S52 K2 C105 75.39(14)
C63 K2 C105 117.86(16)
C68 K2 C105 124.09(16)
C64 K2 C105 94.14(16)
Cu2 K2 C105 113.37(14)
O2 K2 K1 152.65(14)
S51 K2 K1 40.24(4)
S1 K2 K1 40.10(4)
S52 K2 K1 111.31(4)
C63 K2 K1 68.67(11)
C68 K2 K1 58.77(10)
C64 K2 K1 92.56(11)
Cu2 K2 K1 74.70(3)
C105 K2 K1 170.47(15)
C11 S1 Cu1 104.07(17)
C11 S1 K1 102.0(2)
Cu1 S1 K1 80.69(5)
C11 S1 K2 119.04(17)
Cu1 S1 K2 135.57(7)
K1 S1 K2 99.29(6)
C31 S2 Cu1 104.97(19)
C31 S2 K1 120.04(18)
Cu1 S2 K1 81.07(5)
C1 N1 C5 120.2(6)
C1 N1 Cu1 121.6(4)
C5 N1 Cu1 113.5(4)
C6 N2 C10 119.6(5)
C6 N2 Cu1 116.1(4)
C10 N2 Cu1 122.6(4)
N1 C1 C2 121.2(6)
N1 C1 C12 114.5(6)
C2 C1 C12 124.2(6)
C3 C2 C1 119.5(7)
C3 C2 H2 120.2
C1 C2 H2 120.2
C2 C3 C4 119.8(7)
C2 C3 H3 120.1
C4 C3 H3 120.1
C5 C4 C3 118.4(7)
C5 C4 H4 120.8
C3 C4 H4 120.8
N1 C5 C4 120.8(7)
N1 C5 C6 114.2(6)
C4 C5 C6 124.9(7)
N2 C6 C7 121.9(6)
N2 C6 C5 114.0(5)
C7 C6 C5 124.1(6)
C6 C7 C8 118.9(6)
C6 C7 H7 120.6
C8 C7 H7 120.6
C9 C8 C7 119.4(6)
C9 C8 H8 120.3
C7 C8 H8 120.3
C8 C9 C10 119.3(6)
C8 C9 H9 120.4
C10 C9 H9 120.4
N2 C10 C9 120.8(6)
N2 C10 C32 116.6(5)
C9 C10 C32 122.6(6)
C19 C11 C18 111.6(5)
C19 C11 C12 111.0(5)
C18 C11 C12 107.5(5)
C19 C11 S1 104.2(4)
C18 C11 S1 111.2(4)
C12 C11 S1 111.4(4)
C1 C12 C11 114.9(5)
C1 C12 H12A 108.5
C11 C12 H12A 108.5
C1 C12 H12B 108.5
C11 C12 H12B 108.5
H12A C12 H12B 107.5
C18 C13 C14 121.0(7)
C18 C13 H13 119.5
C14 C13 H13 119.5
C13 C14 C15 121.1(8)
C13 C14 H14 119.5
C15 C14 H14 119.5
C14 C15 C16 118.9(8)
C14 C15 H15 120.5
C16 C15 H15 120.5
C17 C16 C15 120.3(8)
C17 C16 H16 119.8
C15 C16 H16 119.8
C16 C17 C18 119.5(8)
C16 C17 H17 120.2
C18 C17 H17 120.2
C13 C18 C17 119.1(6)
C13 C18 C11 122.5(6)
C17 C18 C11 118.2(6)
C20 C19 C24 117.4(6)
C20 C19 C11 123.9(5)
C24 C19 C11 118.6(6)
C20 C19 K1 82.7(4)
C24 C19 K1 81.5(4)
C11 C19 K1 101.5(3)
C21 C20 C19 121.4(6)
C21 C20 K1 84.3(4)
C19 C20 K1 73.9(4)
C21 C20 H20 119.3
C19 C20 H20 119.3
K1 C20 H20 112.6
C22 C21 C20 121.0(7)
C22 C21 H21 119.5
C20 C21 H21 119.5
C23 C22 C21 119.3(7)
C23 C22 H22 120.4
C21 C22 H22 120.4
C22 C23 C24 120.2(6)
C22 C23 H23 119.9
C24 C23 H23 119.9
C19 C24 C23 120.7(6)
C19 C24 K1 74.7(3)
C23 C24 K1 84.8(4)
C19 C24 H24 119.6
C23 C24 H24 119.6
K1 C24 H24 111.0
C39 C31 C33 112.3(4)
C39 C31 C32 109.8(5)
C33 C31 C32 106.7(4)
C39 C31 S2 104.3(4)
C33 C31 S2 112.1(4)
C32 C31 S2 111.8(4)
C10 C32 C31 115.4(5)
C10 C32 H32A 108.4
C31 C32 H32A 108.4
C10 C32 H32B 108.4
C31 C32 H32B 108.4
H32A C32 H32B 107.5
C38 C33 C34 117.9(5)
C38 C33 C31 122.9(5)
C34 C33 C31 119.2(5)
C33 C34 C35 120.2(6)
C33 C34 H34 119.9
C35 C34 H34 119.9
C36 C35 C34 120.7(6)
C36 C35 H35 119.6
C34 C35 H35 119.6
C35 C36 C37 119.4(6)
C35 C36 H36 120.3
C37 C36 H36 120.3
C36 C37 C38 119.7(6)
C36 C37 H37 120.2
C38 C37 H37 120.2
C33 C38 C37 122.0(6)
C33 C38 H38 119.0
C37 C38 H38 119.0
C40 C39 C44 115.8(6)
C40 C39 C31 121.0(5)
C44 C39 C31 123.1(5)
C41 C40 C39 121.8(6)
C41 C40 H40 119.1
C39 C40 H40 119.1
C42 C41 C40 121.1(6)
C42 C41 H41 119.5
C40 C41 H41 119.5
C43 C42 C41 118.8(6)
C43 C42 H42 120.6
C41 C42 H42 120.6
C42 C43 C44 120.0(6)
C42 C43 H43 120.0
C44 C43 H43 120.0
C43 C44 C39 122.6(6)
C43 C44 H44 118.7
C39 C44 H44 118.7
C61 S51 Cu2 103.8(2)
C61 S51 K1 115.7(2)
Cu2 S51 K1 140.16(6)
C61 S51 K2 100.48(19)
Cu2 S51 K2 77.08(5)
K1 S51 K2 99.28(6)
C81 S52 Cu2 105.38(18)
C81 S52 K2 112.3(2)
Cu2 S52 K2 77.35(6)
C51 N51 C55 119.4(5)
C51 N51 Cu2 121.7(4)
C55 N51 Cu2 114.5(4)
C60 N52 C56 119.8(5)
C60 N52 Cu2 122.2(4)
C56 N52 Cu2 115.5(4)
N51 C51 C52 121.6(5)
N51 C51 C62 114.1(5)
C52 C51 C62 124.3(6)
C51 C52 C53 118.4(6)
C51 C52 H52 120.8
C53 C52 H52 120.8
C54 C53 C52 119.5(6)
C54 C53 H53 120.2
C52 C53 H53 120.2
C55 C54 C53 119.1(6)
C55 C54 H54 120.5
C53 C54 H54 120.5
N51 C55 C54 121.7(6)
N51 C55 C56 113.7(5)
C54 C55 C56 124.6(5)
N52 C56 C57 121.4(6)
N52 C56 C55 114.2(5)
C57 C56 C55 124.4(6)
C58 C57 C56 118.1(6)
C58 C57 H57 120.9
C56 C57 H57 120.9
C59 C58 C57 120.1(6)
C59 C58 H58 119.9
C57 C58 H58 119.9
C58 C59 C60 119.0(6)
C58 C59 H59 120.5
C60 C59 H59 120.5
N52 C60 C59 121.5(6)
N52 C60 C82 115.7(5)
C59 C60 C82 122.9(5)
C69 C61 C63 110.4(5)
C69 C61 C62 108.9(5)
C63 C61 C62 110.8(5)
C69 C61 S51 111.6(4)
C63 C61 S51 104.1(4)
C62 C61 S51 110.9(4)
C51 C62 C61 114.1(4)
C51 C62 H62A 108.7
C61 C62 H62A 108.7
C51 C62 H62B 108.7
C61 C62 H62B 108.7
H62A C62 H62B 107.6
C64 C63 C68 117.1(6)
C64 C63 C61 125.0(6)
C68 C63 C61 117.8(5)
C64 C63 K2 82.0(3)
C68 C63 K2 81.8(4)
C61 C63 K2 102.1(3)
C65 C64 C63 121.5(6)
C65 C64 K2 85.5(4)
C63 C64 K2 74.1(3)
C65 C64 H64 119.3
C63 C64 H64 119.3
K2 C64 H64 111.1
C66 C65 C64 120.1(6)
C66 C65 H65 120.0
C64 C65 H65 120.0
C65 C66 C67 120.6(7)
C65 C66 H66 119.7
C67 C66 H66 119.7
C66 C67 C68 118.7(7)
C66 C67 H67 120.7
C68 C67 H67 120.7
C67 C68 C63 122.1(6)
C67 C68 K2 85.8(4)
C63 C68 K2 74.2(3)
C67 C68 H68 119.0
C63 C68 H68 119.0
K2 C68 H68 111.0
C70 C69 C74 116.6(6)
C70 C69 C61 124.0(5)
C74 C69 C61 119.5(5)
C71 C70 C69 123.4(7)
C71 C70 H70 118.3
C69 C70 H70 118.3
C70 C71 C72 118.5(7)
C70 C71 H71 120.7
C72 C71 H71 120.7
C71 C72 C73 120.6(8)
C71 C72 H72 119.7
C73 C72 H72 119.7
C74 C73 C72 119.0(7)
C74 C73 H73 120.5
C72 C73 H73 120.5
C73 C74 C69 121.8(7)
C73 C74 H74 119.1
C69 C74 H74 119.1
C83 C81 C89 109.2(5)
C83 C81 C82 110.9(5)
C89 C81 C82 108.3(4)
C83 C81 S52 104.4(4)
C89 C81 S52 113.2(4)
C82 C81 S52 110.8(4)
C60 C82 C81 114.6(5)
C60 C82 H82A 108.6
C81 C82 H82A 108.6
C60 C82 H82B 108.6
C81 C82 H82B 108.6
H82A C82 H82B 107.6
C88 C83 C84 116.8(6)
C88 C83 C81 118.6(6)
C84 C83 C81 124.6(5)
C85 C84 C83 121.4(6)
C85 C84 H84 119.3
C83 C84 H84 119.3
C86 C85 C84 119.6(6)
C86 C85 H85 120.2
C84 C85 H85 120.2
C85 C86 C87 120.2(6)
C85 C86 H86 119.9
C87 C86 H86 119.9
C88 C87 C86 119.6(6)
C88 C87 H87 120.2
C86 C87 H87 120.2
C87 C88 C83 122.3(6)
C87 C88 H88 118.8
C83 C88 H88 118.8
C94 C89 C90 117.3(6)
C94 C89 C81 124.1(5)
C90 C89 C81 118.6(5)
C91 C90 C89 122.5(7)
C91 C90 H90 118.7
C89 C90 H90 118.7
C90 C91 C92 120.5(7)
C90 C91 H91 119.7
C92 C91 H91 119.7
C91 C92 C93 118.2(7)
C91 C92 H92 120.9
C93 C92 H92 120.9
C94 C93 C92 120.0(7)
C94 C93 H93 120.0
C92 C93 H93 120.0
C89 C94 C93 121.4(6)
C89 C94 H94 119.3
C93 C94 H94 119.3
C104 O1 C101 104.5(6)
C104 O1 K1 132.1(4)
C101 O1 K1 123.1(5)
O1 C101 C102 108.9(6)
O1 C101 H10A 109.9
C102 C101 H10A 109.9
O1 C101 H10B 109.9
C102 C101 H10B 109.9
H10A C101 H10B 108.3
C101 C102 C103 105.8(7)
C101 C102 H10C 110.6
C103 C102 H10C 110.6
C101 C102 H10D 110.6
C103 C102 H10D 110.6
H10C C102 H10D 108.7
C104 C103 C102 103.7(7)
C104 C103 H10E 111.0
C102 C103 H10E 111.0
C104 C103 H10F 111.0
C102 C103 H10F 111.0
H10E C103 H10F 109.0
O1 C104 C103 106.6(6)
O1 C104 H10G 110.4
C103 C104 H10G 110.4
O1 C104 H10H 110.4
C103 C104 H10H 110.4
H10G C104 H10H 108.6
C108 O2 C105 109.9(6)
C108 O2 K2 130.7(5)
C105 O2 K2 112.4(4)
O2 C105 C106 103.3(7)
O2 C105 K2 45.0(3)
C106 C105 K2 124.6(5)
O2 C105 H10I 111.1
C106 C105 H10I 111.1
K2 C105 H10I 66.4
O2 C105 H10J 111.1
C106 C105 H10J 111.1
K2 C105 H10J 122.0
H10I C105 H10J 109.1
C105 C106 C107 101.2(6)
C105 C106 H10K 111.5
C107 C106 H10K 111.5
C105 C106 H10L 111.5
C107 C106 H10L 111.5
H10K C106 H10L 109.3
C108 C107 C106 104.2(6)
C108 C107 H10M 110.9
C106 C107 H10M 110.9
C108 C107 H10N 110.9
C106 C107 H10N 110.9
H10M C107 H10N 108.9
O2 C108 C107 105.7(7)
O2 C108 H10O 110.6
C107 C108 H10O 110.6
O2 C108 H10P 110.6
C107 C108 H10P 110.6
H10O C108 H10P 108.7
C111 O3 C114 106.9(7)
C112 C111 O3 110.7(7)
C112 C111 H11A 109.5
O3 C111 H11A 109.5
C112 C111 H11B 109.5
O3 C111 H11B 109.5
H11A C111 H11B 108.1
C111 C112 C113 105.8(6)
C111 C112 H11C 110.5
C113 C112 H11C 110.6
C111 C112 H11D 110.6
C113 C112 H11D 110.6
H11C C112 H11D 108.7
C112 C113 C114 103.7(6)
C112 C113 H11E 111.0
C114 C113 H11E 111.0
C112 C113 H11F 111.0
C114 C113 H11F 111.0
H11E C113 H11F 109.0
O3 C114 C113 104.2(7)
O3 C114 H11G 110.9
C113 C114 H11G 110.9
O3 C114 H11H 110.9
C113 C114 H11H 110.9
H11G C114 H11H 108.9

loop_
_geom_bond_atom_site_label_1
_geom_bond_atom_site_label_2
_geom_bond_distance
Cu1 N2 2.012(5)
Cu1 N1 2.064(5)
Cu1 S2 2.2523(17)
Cu1 S1 2.2948(15)
Cu1 K1 3.5668(15)
Cu2 N52 2.026(4)
Cu2 N51 2.068(5)
Cu2 S52 2.2565(17)
Cu2 S51 2.2972(18)
Cu2 K2 3.4597(15)
K1 O1 2.643(5)
K1 S1 3.127(2)
K1 S51 3.136(2)
K1 S2 3.1371(19)
K1 C19 3.342(6)
K1 C24 3.425(6)
K1 C20 3.449(7)
K1 K2 4.790(2)
K2 O2 2.673(5)
K2 S51 3.151(2)
K2 S1 3.160(2)
K2 S52 3.163(2)
K2 C63 3.323(6)
K2 C68 3.419(6)
K2 C64 3.421(6)
K2 C105 3.497(8)
S1 C11 1.843(6)
S2 C31 1.858(6)
N1 C1 1.344(7)
N1 C5 1.360(7)
N2 C6 1.353(7)
N2 C10 1.360(7)
C1 C2 1.388(9)
C1 C12 1.494(8)
C2 C3 1.375(9)
C2 H2 0.9500
C3 C4 1.401(9)
C3 H3 0.9500
C4 C5 1.398(9)
C4 H4 0.9500
C5 C6 1.460(9)
C6 C7 1.384(8)
C7 C8 1.393(9)
C7 H7 0.9500
C8 C9 1.391(9)
C8 H8 0.9500
C9 C10 1.396(8)
C9 H9 0.9500
C10 C32 1.496(8)
C11 C19 1.534(9)
C11 C18 1.536(8)
C11 C12 1.553(7)
C12 H12A 0.9900
C12 H12B 0.9900
C13 C18 1.371(9)
C13 C14 1.383(9)
C13 H13 0.9500
C14 C15 1.383(10)
C14 H14 0.9500
C15 C16 1.402(11)
C15 H15 0.9500
C16 C17 1.396(9)
C16 H16 0.9500
C17 C18 1.421(9)
C17 H17 0.9500
C19 C20 1.382(8)
C19 C24 1.397(8)
C20 C21 1.382(9)
C20 H20 0.9500
C21 C22 1.370(8)
C21 H21 0.9500
C22 C23 1.370(9)
C22 H22 0.9500
C23 C24 1.405(9)
C23 H23 0.9500
C24 H24 0.9500
C31 C39 1.515(8)
C31 C33 1.537(7)
C31 C32 1.562(7)
C32 H32A 0.9900
C32 H32B 0.9900
C33 C38 1.376(8)
C33 C34 1.397(7)
C34 C35 1.400(7)
C34 H34 0.9500
C35 C36 1.378(9)
C35 H35 0.9500
C36 C37 1.376(8)
C36 H36 0.9500
C37 C38 1.396(7)
C37 H37 0.9500
C38 H38 0.9500
C39 C40 1.389(8)
C39 C44 1.404(8)
C40 C41 1.382(8)
C40 H40 0.9500
C41 C42 1.382(8)
C41 H41 0.9500
C42 C43 1.372(8)
C42 H42 0.9500
C43 C44 1.384(8)
C43 H43 0.9500
C44 H44 0.9500
S51 C61 1.857(5)
S52 C81 1.871(5)
N51 C51 1.343(7)
N51 C55 1.352(6)
N52 C60 1.330(7)
N52 C56 1.363(7)
C51 C52 1.390(8)
C51 C62 1.514(7)
C52 C53 1.393(8)
C52 H52 0.9500
C53 C54 1.383(8)
C53 H53 0.9500
C54 C55 1.374(8)
C54 H54 0.9500
C55 C56 1.479(8)
C56 C57 1.390(7)
C57 C58 1.385(8)
C57 H57 0.9500
C58 C59 1.379(8)
C58 H58 0.9500
C59 C60 1.391(7)
C59 H59 0.9500
C60 C82 1.523(8)
C61 C69 1.525(8)
C61 C63 1.529(8)
C61 C62 1.561(8)
C62 H62A 0.9900
C62 H62B 0.9900
C63 C64 1.399(8)
C63 C68 1.405(8)
C64 C65 1.385(8)
C64 H64 0.9500
C65 C66 1.383(9)
C65 H65 0.9500
C66 C67 1.390(9)
C66 H66 0.9500
C67 C68 1.395(8)
C67 H67 0.9500
C68 H68 0.9500
C69 C70 1.387(8)
C69 C74 1.404(8)
C70 C71 1.356(9)
C70 H70 0.9500
C71 C72 1.382(10)
C71 H71 0.9500
C72 C73 1.401(10)
C72 H72 0.9500
C73 C74 1.364(9)
C73 H73 0.9500
C74 H74 0.9500
C81 C83 1.523(8)
C81 C89 1.522(8)
C81 C82 1.563(7)
C82 H82A 0.9900
C82 H82B 0.9900
C83 C88 1.395(8)
C83 C84 1.403(8)
C84 C85 1.397(8)
C84 H84 0.9500
C85 C86 1.381(8)
C85 H85 0.9500
C86 C87 1.384(8)
C86 H86 0.9500
C87 C88 1.380(8)
C87 H87 0.9500
C88 H88 0.9500
C89 C94 1.375(8)
C89 C90 1.397(8)
C90 C91 1.342(9)
C90 H90 0.9500
C91 C92 1.393(10)
C91 H91 0.9500
C92 C93 1.399(9)
C92 H92 0.9500
C93 C94 1.385(8)
C93 H93 0.9500
C94 H94 0.9500
O1 C104 1.414(8)
O1 C101 1.421(8)
C101 C102 1.436(11)
C101 H10A 0.9900
C101 H10B 0.9900
C102 C103 1.491(10)
C102 H10C 0.9900
C102 H10D 0.9900
C103 C104 1.479(11)
C103 H10E 0.9900
C103 H10F 0.9900
C104 H10G 0.9900
C104 H10H 0.9900
O2 C108 1.443(9)
O2 C105 1.455(8)
C105 C106 1.489(10)
C105 H10I 0.9900
C105 H10J 0.9900
C106 C107 1.543(9)
C106 H10K 0.9900
C106 H10L 0.9900
C107 C108 1.485(10)
C107 H10M 0.9900
C107 H10N 0.9900
C108 H10O 0.9900
C108 H10P 0.9900
O3 C111 1.383(9)
O3 C114 1.405(9)
C111 C112 1.383(8)
C111 H11A 0.9900
C111 H11B 0.9900
C112 C113 1.424(8)
C112 H11C 0.9900
C112 H11D 0.9900
C113 C114 1.484(9)
C113 H11E 0.9900
C113 H11F 0.9900
C114 H11G 0.9900
C114 H11H 0.9900
